data_7128318
loop_
_publ_author_name
'Yang, Biao'
'Wu, Han'
'Zhao, Liang'

_publ_section_title
;
 Photoluminescence enhancement by controllable aggregation and
 polymerization of octanuclear gold clusters.
;
_journal_issue 47
_journal_name_full 'Chemical communications (Cambridge, England)'
_journal_page_first 5770
_journal_page_last 5773
_journal_paper_doi 10.1039/d1cc01162f
_journal_volume 57
_journal_year 2021
_chemical_formula_moiety 'C164 H144 Au8 N2 P8'
_chemical_formula_sum 'C164 H144 Au8 N2 P8'
_chemical_formula_weight 3966.30
_space_group_crystal_system monoclinic
_space_group_IT_number 14
_space_group_name_Hall '-P 2ybc'
_space_group_name_H-M_alt 'P 1 21/c 1'
_atom_sites_solution_hydrogens mixed
_atom_sites_solution_primary dual
_audit_creation_date 2020-09-04
_audit_creation_method
;
Olex2 1.2
(compiled 2018.05.29 svn.r3508 for OlexSys, GUI svn.r5506)
;
_audit_update_record
;
2021-03-03 deposited with the CCDC.	2021-05-06 downloaded from the CCDC.
;
_cell_angle_alpha 90
_cell_angle_beta 95.453(4)
_cell_angle_gamma 90
_cell_formula_units_Z 2
_cell_length_a 18.7088(7)
_cell_length_b 16.0003(7)
_cell_length_c 26.2937(12)
_cell_measurement_reflns_used 6801
_cell_measurement_temperature 173.00(10)
_cell_measurement_theta_max 71.5020
_cell_measurement_theta_min 4.2910
_cell_volume 7835.3(6)
_computing_cell_refinement 'CrysAlisPro 1.171.39.46 (Rigaku OD, 2018)'
_computing_data_collection 'CrysAlisPro 1.171.39.46 (Rigaku OD, 2018)'
_computing_data_reduction 'CrysAlisPro 1.171.39.46 (Rigaku OD, 2018)'
_computing_molecular_graphics 'Olex2 (Dolomanov et al., 2009)'
_computing_publication_material 'Olex2 (Dolomanov et al., 2009)'
_computing_structure_refinement 'ShelXL (Sheldrick, 2015)'
_computing_structure_solution 'ShelXT (Sheldrick, 2015)'
_diffrn_ambient_environment N~2~
_diffrn_ambient_temperature 173.00(10)
_diffrn_detector 'CCD plate'
_diffrn_detector_area_resol_mean 5.2137
_diffrn_detector_type AtlasS2
_diffrn_measured_fraction_theta_full 0.982
_diffrn_measured_fraction_theta_max 0.982
_diffrn_measurement_details
;
List of Runs (angles in degrees, time in seconds):

  # Type    Start    End  Width  t~exp~   \w     \q     \k     \f   Frames
#--------------------------------------------------------------------------
  1  \w    -99.00 -72.00   1.00    7.50    --  -40.56-149.00 120.00   27
  2  \w   -115.00 -22.00   1.00    7.50    --  -40.56 -38.00 -30.00   93
  3  \w    -69.00  30.00   1.00    7.50    --  -40.56  19.00 150.00   99
  4  \w     30.00 113.00   1.00   31.50    --  100.91 -45.00-180.00   83
  5  \w     23.00 110.00   1.00   31.50    --  100.91 -95.00 120.00   87
  6  \w     61.00 178.00   1.00   31.50    --  100.91  15.00   0.00  117
  7  \w    100.00 174.00   1.00   31.50    --  100.91 125.00-180.00   74
  8  \w     77.00 112.00   1.00   31.50    --  100.91 -77.00  60.00   35
;
_diffrn_measurement_device 'four-circle diffractometer'
_diffrn_measurement_device_type 'SuperNova, Dual, Cu at home/near, AtlasS2'
_diffrn_measurement_method '\w scans'
_diffrn_orient_matrix_type 'CrysAlisPro convention (1999,Acta A55,543-557)'
_diffrn_orient_matrix_UB_11 -0.0359932000
_diffrn_orient_matrix_UB_12 -0.0284025000
_diffrn_orient_matrix_UB_13 0.0474228000
_diffrn_orient_matrix_UB_21 -0.0677990000
_diffrn_orient_matrix_UB_22 -0.0248453000
_diffrn_orient_matrix_UB_23 -0.0343921000
_diffrn_orient_matrix_UB_31 0.0307255000
_diffrn_orient_matrix_UB_32 -0.0886677000
_diffrn_orient_matrix_UB_33 -0.0054097000
_diffrn_radiation_monochromator mirror
_diffrn_radiation_probe x-ray
_diffrn_radiation_type CuK\a
_diffrn_radiation_wavelength 1.54184
_diffrn_reflns_av_R_equivalents 0.0822
_diffrn_reflns_av_unetI/netI 0.1031
_diffrn_reflns_Laue_measured_fraction_full 0.982
_diffrn_reflns_Laue_measured_fraction_max 0.982
_diffrn_reflns_limit_h_max 21
_diffrn_reflns_limit_h_min -20
_diffrn_reflns_limit_k_max 13
_diffrn_reflns_limit_k_min -18
_diffrn_reflns_limit_l_max 21
_diffrn_reflns_limit_l_min -30
_diffrn_reflns_number 25710
_diffrn_reflns_point_group_measured_fraction_full 0.982
_diffrn_reflns_point_group_measured_fraction_max 0.982
_diffrn_reflns_theta_full 65.084
_diffrn_reflns_theta_max 65.084
_diffrn_reflns_theta_min 3.642
_diffrn_source 'micro-focus sealed X-ray tube'
_diffrn_source_type 'SuperNova (Cu) X-ray Source'
_exptl_absorpt_coefficient_mu 14.841
_exptl_absorpt_correction_T_max 1.00000
_exptl_absorpt_correction_T_min 0.43298
_exptl_absorpt_correction_type multi-scan
_exptl_absorpt_process_details
;
CrysAlisPro 1.171.39.46 (Rigaku Oxford Diffraction, 2018)
Empirical absorption correction using spherical harmonics,
 implemented in SCALE3 ABSPACK scaling algorithm.
;
_exptl_crystal_colour 'clear light violet'
_exptl_crystal_colour_lustre clear
_exptl_crystal_colour_modifier light
_exptl_crystal_colour_primary violet
_exptl_crystal_density_diffrn 1.681
_exptl_crystal_density_method 'not measured'
_exptl_crystal_description block
_exptl_crystal_F_000 3788
_exptl_crystal_size_max 0.08
_exptl_crystal_size_mid 0.05
_exptl_crystal_size_min 0.02
_refine_diff_density_max 4.315
_refine_diff_density_min -2.527
_refine_diff_density_rms 0.317
_refine_ls_extinction_method none
_refine_ls_goodness_of_fit_ref 1.064
_refine_ls_hydrogen_treatment constr
_refine_ls_matrix_type full
_refine_ls_number_parameters 677
_refine_ls_number_reflns 13109
_refine_ls_number_restraints 1907
_refine_ls_restrained_S_all 0.992
_refine_ls_R_factor_all 0.2187
_refine_ls_R_factor_gt 0.1457
_refine_ls_shift/su_max 0.000
_refine_ls_shift/su_mean 0.000
_refine_ls_structure_factor_coef Fsqd
_refine_ls_weighting_details 'w=1/[\s^2^(Fo^2^)+(0.0325P)^2^+1063.1575P] where P=(Fo^2^+2Fc^2^)/3'
_refine_ls_weighting_scheme calc
_refine_ls_wR_factor_gt 0.2994
_refine_ls_wR_factor_ref 0.3487
_reflns_Friedel_coverage 0.000
_reflns_number_gt 7459
_reflns_number_total 13109
_reflns_threshold_expression 'I > 2\s(I)'
_cod_data_source_file d1cc01162f2.cif
_cod_data_source_block 20190403
_cod_depositor_comments 'Adding full bibliography for 7128318--7128319.cif.'
_cod_database_code 7128318
_shelx_shelxl_version_number 2018/3
_chemical_oxdiff_formula 'C H N Au P'
_shelx_space_group_comment
;
The symmetry employed for this shelxl refinement is uniquely defined
by the following loop, which should always be used as a source of
symmetry information in preference to the above space-group names.
They are only intended as comments.
;
_shelx_estimated_absorpt_t_max 0.756
_shelx_estimated_absorpt_t_min 0.383
_reflns_odcompleteness_completeness 97.97
_reflns_odcompleteness_iscentric 1
_reflns_odcompleteness_theta 64.99
_olex2_refinement_description
;
1. Fixed Uiso
 At 1.2 times of:
  All C(H) groups, All C(H,H) groups, All N(H,H) groups
2. Restrained distances
 C028-C00S = C01M-C00S = C01X-C01H = C2-C01H
 1.47 with sigma of 0.01
 C01H-C00S
 1.34 with sigma of 0.01
 C011-C00V = C00V-C00I = C00Z-C00E = C00T-C00E
 1.54 with sigma of 0.01
 C38-C20
 1.46 with sigma of 0.01
 C38-C23
 1.2 with sigma of 0.01
3. Uiso/Uaniso restraints and constraints
C00D \\sim C00F \\sim C01T \\sim C01U \\sim C017 \\sim C00R \\sim C00E \\sim
C00I \\sim C00K \\sim C018 \\sim C02B \\sim C00N \\sim C01O \\sim C7 \\sim C00L
\\sim C00P \\sim C021 \\sim C25 \\sim C02J \\sim C26 \\sim C00S \\sim C00T
\\sim C00V \\sim C00Y \\sim C5 \\sim C01Z \\sim C43 \\sim C49 \\sim C48 \\sim
C00Z \\sim C011 \\sim C015 \\sim C00X \\sim C32 \\sim C02C \\sim C01J \\sim
C01P \\sim C01C \\sim C00M \\sim C01A \\sim C02H \\sim C022 \\sim C016 \\sim
C01H \\sim C01M \\sim C02G \\sim C01B \\sim C01K \\sim C027 \\sim C01I \\sim
C01X \\sim C01R \\sim C27 \\sim C02K \\sim C34 \\sim C01S \\sim C024 \\sim C01F
\\sim C02N \\sim C33 \\sim C026 \\sim C020 \\sim C18 \\sim C24 \\sim C1 \\sim
C4 \\sim C39 \\sim C31 \\sim C2 \\sim C01Y \\sim C3 \\sim C37 \\sim C6 \\sim
C28 \\sim C20 \\sim C00W \\sim C028 \\sim C029 \\sim C02M \\sim C013 \\sim C23
\\sim C38 \\sim N01D: within 3.8A with sigma of 0.01 and sigma for terminal
atoms of 0.02
4.a Rotating group:
 N01D(H01D,H01E)
4.b Secondary CH2 refined with riding coordinates:
 C00E(H00A,H00B), C00I(H00C,H00D), C00T(H00E,H00G), C00V(H00H,H00I), C00Z(H00J,
 H00K), C011(H01A,H01B)
4.c Aromatic/amide H refined with riding coordinates:
 C00F(H00F), C01T(H01T), C01U(H01U), C017(H017), C00R(H00R), C018(H018),
 C02B(H02B), C00N(H00N), C01O(H01O), C7(H7), C00P(H00P), C021(H021), C25(H25),
 C02J(H02J), C26(H26), C5(H5), C01Z(H01Z), C43(H43), C49(H49), C48(H48),
 C00X(H00X), C32(H32), C02C(H02C), C01J(H01J), C01P(H01P), C00M(H00M),
 C01A(H01C), C02H(H02H), C022(H022), C016(H016), C02G(H02G), C01B(H01F),
 C01K(H01K), C027(H027), C01I(H01I), C01R(H01R), C27(H27), C02K(H02K), C34(H34),
  C01S(H01S), C01F(H01G), C02N(H02N), C33(H33), C026(H026), C020(H020),
 C24(H24), C1(H1), C4(H4), C39(H39), C31(H31), C01Y(H01Y), C3(H3), C37(H37),
 C6(H6), C28(H28), C00W(H00W), C029(H029), C02M(H02M)
4.d Fitted hexagon refined as free rotating group:
 C00D(C00F,C01T,C01U,C017,C00R), C00K(C018,C02B,C00N,C01O,C7), C00L(C00P,C021,
 C25,C02J,C26), C00Y(C5,C01Z,C43,C49,C48), C015(C00X,C32,C02C,C01J,C01P),
 C01C(C00M,C01A,C02H,C022,C016), C01M(C02G,C01B,C01K,C027,C01I), C01X(C01R,C27,
 C02K,C34,C01S), C024(C01F,C02N,C33,C026,C020), C18(C24,C1,C4,C39,C31), C2(C01Y,
 C3,C37,C6,C28), C20(C00W,C028,C029,C02M,C013)
;
_olex2_submission_special_instructions 'No special instructions were received'
_oxdiff_exptl_absorpt_empirical_details
;
Empirical correction (ABSPACK) includes:
- Absorption correction using spherical harmonics
- Frame scaling
;
_oxdiff_exptl_absorpt_empirical_full_max 2.082
_oxdiff_exptl_absorpt_empirical_full_min 0.557

loop_
_space_group_symop_operation_xyz
'x, y, z'
'-x, y+1/2, -z+1/2'
'-x, -y, -z'
'x, -y-1/2, z-1/2'

loop_
_atom_site_label
_atom_site_type_symbol
_atom_site_fract_x
_atom_site_fract_y
_atom_site_fract_z
_atom_site_U_iso_or_equiv
_atom_site_adp_type
_atom_site_occupancy
_atom_site_site_symmetry_order
_atom_site_calc_flag
_atom_site_refinement_flags_posn
_atom_site_refinement_flags_adp
_atom_site_refinement_flags_occupancy
_atom_site_disorder_assembly
_atom_site_disorder_group
Au01 Au 0.51398(8) 0.44599(10) 0.46443(6) 0.0558(4) Uani 1 1 d . . . . .
Au02 Au 0.62010(8) 0.57051(10) 0.49255(6) 0.0584(4) Uani 1 1 d . . . . .
Au03 Au 0.39625(8) 0.55292(10) 0.44306(6) 0.0601(4) Uani 1 1 d . . . . .
Au04 Au 0.25755(9) 0.45609(13) 0.42230(7) 0.0747(5) Uani 1 1 d . . . . .
P005 P 0.5358(5) 0.3547(7) 0.3993(4) 0.064(3) Uani 1 1 d . . . . .
P006 P 0.4024(5) 0.6614(6) 0.3846(4) 0.060(3) Uani 1 1 d . . . . .
P007 P 0.6609(5) 0.6602(7) 0.4331(4) 0.069(3) Uani 1 1 d . . . . .
P008 P 0.2708(5) 0.3422(8) 0.3725(5) 0.076(3) Uani 1 1 d . . . . .
C00D C 0.5216(17) 0.2453(16) 0.4171(14) 0.101(3) Uani 1 1 d . U . . .
C00F C 0.5292(16) 0.2239(19) 0.4685(12) 0.100(4) Uani 1 1 d G U . . .
H00F H 0.540449 0.264731 0.493145 0.120 Uiso 1 1 calc R . . . .
C01T C 0.5198(16) 0.141(2) 0.4832(10) 0.101(4) Uani 1 1 d G U . . .
H01T H 0.524894 0.127130 0.517639 0.121 Uiso 1 1 calc R . . . .
C01U C 0.5030(16) 0.0804(16) 0.4464(14) 0.101(4) Uani 1 1 d G U . . .
H01U H 0.496737 0.025213 0.456227 0.122 Uiso 1 1 calc R . . . .
C017 C 0.4954(16) 0.1018(19) 0.3949(12) 0.100(4) Uani 1 1 d G U . . .
H017 H 0.484135 0.060897 0.370322 0.120 Uiso 1 1 calc R . . . .
C00R C 0.5047(16) 0.184(2) 0.3803(10) 0.101(4) Uani 1 1 d G U . . .
H00R H 0.499690 0.198498 0.345828 0.121 Uiso 1 1 calc R . . . .
C00E C 0.5415(18) 0.615(3) 0.365(2) 0.101(4) Uani 1 1 d D U . . .
H00A H 0.527153 0.596956 0.330446 0.121 Uiso 1 1 calc R . . . .
H00B H 0.532141 0.568479 0.387673 0.121 Uiso 1 1 calc R . . . .
C00I C 0.4827(19) 0.374(3) 0.340(2) 0.101(4) Uani 1 1 d D U . . .
H00C H 0.503302 0.420914 0.323083 0.121 Uiso 1 1 calc R . . . .
H00D H 0.486613 0.325367 0.317862 0.121 Uiso 1 1 calc R . . . .
C00K C 0.7587(12) 0.656(2) 0.4277(14) 0.100(3) Uani 1 1 d . U . . .
C018 C 0.7949(16) 0.7227(17) 0.4078(13) 0.101(3) Uani 1 1 d G U . . .
H018 H 0.770049 0.770977 0.397297 0.121 Uiso 1 1 calc R . . . .
C02B C 0.8683(16) 0.7171(18) 0.4037(13) 0.101(4) Uani 1 1 d G U . . .
H02B H 0.892503 0.761568 0.390430 0.121 Uiso 1 1 calc R . . . .
C00N C 0.9054(12) 0.645(2) 0.4195(13) 0.101(4) Uani 1 1 d G U . . .
H00N H 0.954483 0.641149 0.416717 0.121 Uiso 1 1 calc R . . . .
C01O C 0.8692(16) 0.5784(17) 0.4393(13) 0.101(4) Uani 1 1 d G U . . .
H01O H 0.894009 0.530137 0.449871 0.121 Uiso 1 1 calc R . . . .
C7 C 0.7958(16) 0.5840(18) 0.4434(13) 0.103(3) Uani 1 1 d G U . . .
H7 H 0.771555 0.539544 0.456738 0.123 Uiso 1 1 calc R . . . .
C00L C 0.3599(17) 0.7586(19) 0.4039(14) 0.106(3) Uani 1 1 d . U . . .
C00P C 0.3195(18) 0.7556(18) 0.4456(13) 0.108(3) Uani 1 1 d G U . . .
H00P H 0.313935 0.705336 0.462442 0.130 Uiso 1 1 calc R . . . .
C021 C 0.2874(16) 0.828(2) 0.4620(11) 0.108(3) Uani 1 1 d G U . . .
H021 H 0.260335 0.825881 0.489848 0.130 Uiso 1 1 calc R . . . .
C25 C 0.2957(17) 0.9031(18) 0.4367(14) 0.108(4) Uani 1 1 d G U . . .
H25 H 0.274223 0.951393 0.447716 0.130 Uiso 1 1 calc R . . . .
C02J C 0.3361(18) 0.9060(18) 0.3951(13) 0.108(4) Uani 1 1 d G U . . .
H02J H 0.341711 0.956359 0.378179 0.130 Uiso 1 1 calc R . . . .
C26 C 0.3683(16) 0.834(2) 0.3786(11) 0.107(3) Uani 1 1 d G U . . .
H26 H 0.395312 0.835814 0.350772 0.129 Uiso 1 1 calc R . . . .
C00S C 0.043(3) 0.7527(17) 0.5860(11) 0.110(3) Uani 1 1 d D U . . .
C00T C 0.6227(19) 0.633(3) 0.371(2) 0.101(3) Uani 1 1 d D U . . .
H00E H 0.631771 0.678149 0.347500 0.121 Uiso 1 1 calc R . . . .
H00G H 0.647532 0.583839 0.359460 0.121 Uiso 1 1 calc R . . . .
C00V C 0.4026(19) 0.392(3) 0.343(2) 0.101(4) Uani 1 1 d D U . . .
H00H H 0.380581 0.408313 0.310142 0.121 Uiso 1 1 calc R . . . .
H00I H 0.398177 0.438008 0.366740 0.121 Uiso 1 1 calc R . . . .
C00Y C 0.6247(13) 0.353(2) 0.3771(14) 0.102(4) Uani 1 1 d . U . . .
C5 C 0.6796(18) 0.398(2) 0.4041(11) 0.104(4) Uani 1 1 d G U . . .
H5 H 0.670306 0.428495 0.432676 0.125 Uiso 1 1 calc R . . . .
C01Z C 0.7485(15) 0.396(2) 0.3884(13) 0.105(4) Uani 1 1 d G U . . .
H01Z H 0.785266 0.425781 0.406507 0.126 Uiso 1 1 calc R . . . .
C43 C 0.7625(13) 0.350(2) 0.3457(13) 0.104(4) Uani 1 1 d G U . . .
H43 H 0.808549 0.348558 0.335246 0.125 Uiso 1 1 calc R . . . .
C49 C 0.7075(18) 0.305(2) 0.3187(11) 0.105(4) Uani 1 1 d G U . . .
H49 H 0.716872 0.274048 0.290153 0.127 Uiso 1 1 calc R . . . .
C48 C 0.6387(15) 0.307(2) 0.3344(13) 0.104(4) Uani 1 1 d G U . . .
H48 H 0.601912 0.276761 0.316321 0.125 Uiso 1 1 calc R . . . .
C00Z C 0.495(2) 0.690(3) 0.378(2) 0.103(3) Uani 1 1 d D U . . .
H00J H 0.496431 0.731341 0.351331 0.123 Uiso 1 1 calc R . . . .
H00K H 0.515883 0.714760 0.409766 0.123 Uiso 1 1 calc R . . . .
C011 C 0.362(2) 0.316(3) 0.362(2) 0.101(3) Uani 1 1 d D U . . .
H01A H 0.386182 0.295521 0.393944 0.122 Uiso 1 1 calc R . . . .
H01B H 0.361215 0.271503 0.337182 0.122 Uiso 1 1 calc R . . . .
C015 C 0.6477(17) 0.7722(15) 0.4417(14) 0.100(3) Uani 1 1 d . U . . .
C00X C 0.6572(16) 0.802(2) 0.4914(12) 0.100(4) Uani 1 1 d G U . . .
H00X H 0.665788 0.765471 0.518633 0.120 Uiso 1 1 calc R . . . .
C32 C 0.6539(15) 0.888(2) 0.5005(10) 0.101(4) Uani 1 1 d G U . . .
H32 H 0.660242 0.908054 0.533802 0.121 Uiso 1 1 calc R . . . .
C02C C 0.6411(16) 0.9430(15) 0.4599(14) 0.101(4) Uani 1 1 d G U . . .
H02C H 0.638843 1.000205 0.465940 0.121 Uiso 1 1 calc R . . . .
C01J C 0.6316(15) 0.913(2) 0.4101(12) 0.101(4) Uani 1 1 d G U . . .
H01J H 0.622990 0.949773 0.382908 0.121 Uiso 1 1 calc R . . . .
C01P C 0.6349(16) 0.827(2) 0.4010(11) 0.101(3) Uani 1 1 d G U . . .
H01P H 0.628537 0.807190 0.367739 0.121 Uiso 1 1 calc R . . . .
C01C C 0.2287(17) 0.2468(18) 0.3957(13) 0.102(4) Uani 1 1 d . U . . .
C00M C 0.1865(17) 0.2506(17) 0.4364(13) 0.102(4) Uani 1 1 d G U . . .
H00M H 0.179847 0.301403 0.452543 0.122 Uiso 1 1 calc R . . . .
C01A C 0.1543(15) 0.179(2) 0.4531(11) 0.102(4) Uani 1 1 d G U . . .
H01C H 0.126119 0.181198 0.480318 0.122 Uiso 1 1 calc R . . . .
C02H C 0.1643(16) 0.1027(17) 0.4290(13) 0.102(4) Uani 1 1 d G U . . .
H02H H 0.142758 0.054533 0.440149 0.122 Uiso 1 1 calc R . . . .
C022 C 0.2065(17) 0.0988(17) 0.3883(12) 0.102(4) Uani 1 1 d G U . . .
H022 H 0.213124 0.048072 0.372205 0.123 Uiso 1 1 calc R . . . .
C016 C 0.2386(15) 0.171(2) 0.3717(11) 0.102(4) Uani 1 1 d G U . . .
H016 H 0.266853 0.168276 0.344429 0.122 Uiso 1 1 calc R . . . .
N01D N 0.140(2) 0.732(3) 0.3896(17) 0.112(5) Uani 1 1 d . U . . .
H01D H 0.150219 0.678682 0.383943 0.134 Uiso 1 1 d GR . . . .
H01E H 0.107137 0.746778 0.363492 0.134 Uiso 1 1 d GR . . . .
C01H C 0.050(3) 0.8201(19) 0.6165(12) 0.111(3) Uani 1 1 d D U . . .
C01M C 0.0145(18) 0.6725(15) 0.6027(15) 0.110(3) Uani 1 1 d D U . . .
C02G C -0.0292(18) 0.629(2) 0.5661(11) 0.110(3) Uani 1 1 d G U . . .
H02G H -0.045131 0.654533 0.535339 0.132 Uiso 1 1 calc R . . . .
C01B C -0.0491(16) 0.547(2) 0.5755(12) 0.110(4) Uani 1 1 d G U . . .
H01F H -0.078399 0.517925 0.550965 0.132 Uiso 1 1 calc R . . . .
C01K C -0.0254(18) 0.5088(15) 0.6214(14) 0.110(4) Uani 1 1 d G U . . .
H01K H -0.038692 0.454038 0.627695 0.132 Uiso 1 1 calc R . . . .
C027 C 0.0184(18) 0.552(2) 0.6580(11) 0.110(4) Uani 1 1 d G U . . .
H027 H 0.034283 0.526758 0.688801 0.132 Uiso 1 1 calc R . . . .
C01I C 0.0383(16) 0.634(2) 0.6487(13) 0.110(3) Uani 1 1 d G U . . .
H01I H 0.067552 0.663366 0.673176 0.132 Uiso 1 1 calc R . . . .
C01X C 0.0259(19) 0.821(2) 0.6684(10) 0.111(3) Uani 1 1 d D U . . .
C01R C -0.0436(17) 0.798(2) 0.6771(11) 0.111(3) Uani 1 1 d G U . . .
H01R H -0.075234 0.778518 0.650376 0.133 Uiso 1 1 calc R . . . .
C27 C -0.0659(14) 0.805(2) 0.7259(13) 0.111(4) Uani 1 1 d G U . . .
H27 H -0.112460 0.790019 0.731769 0.133 Uiso 1 1 calc R . . . .
C02K C -0.0187(19) 0.835(2) 0.7659(10) 0.112(4) Uani 1 1 d G U . . .
H02K H -0.033642 0.839140 0.798539 0.134 Uiso 1 1 calc R . . . .
C34 C 0.0508(17) 0.857(2) 0.7572(11) 0.111(4) Uani 1 1 d G U . . .
H34 H 0.082404 0.876759 0.783917 0.134 Uiso 1 1 calc R . . . .
C01S C 0.0731(14) 0.850(2) 0.7084(14) 0.111(3) Uani 1 1 d G U . . .
H01S H 0.119632 0.865259 0.702524 0.133 Uiso 1 1 calc R . . . .
C024 C 0.2249(17) 0.357(2) 0.3088(11) 0.103(3) Uani 1 1 d . U . . .
C01F C 0.2517(14) 0.328(2) 0.2646(14) 0.103(4) Uani 1 1 d G U . . .
H01G H 0.295050 0.299443 0.266626 0.124 Uiso 1 1 calc R . . . .
C02N C 0.2136(18) 0.342(2) 0.2173(11) 0.104(4) Uani 1 1 d G U . . .
H02N H 0.231571 0.322406 0.187712 0.125 Uiso 1 1 calc R . . . .
C33 C 0.1488(17) 0.385(2) 0.2142(11) 0.104(4) Uani 1 1 d G U . . .
H33 H 0.123343 0.394106 0.182590 0.125 Uiso 1 1 calc R . . . .
C026 C 0.1220(14) 0.4141(19) 0.2584(14) 0.104(4) Uani 1 1 d G U . . .
H026 H 0.078593 0.442845 0.256381 0.125 Uiso 1 1 calc R . . . .
C020 C 0.1600(18) 0.400(2) 0.3057(11) 0.104(4) Uani 1 1 d G U . . .
H020 H 0.142071 0.419884 0.335295 0.124 Uiso 1 1 calc R . . . .
C18 C 0.3614(18) 0.636(2) 0.3204(11) 0.105(3) Uani 1 1 d . U . . .
C24 C 0.2941(17) 0.598(2) 0.3164(11) 0.105(4) Uani 1 1 d G U . . .
H24 H 0.269942 0.590680 0.345337 0.126 Uiso 1 1 calc R . . . .
C1 C 0.2628(13) 0.572(2) 0.2689(14) 0.105(3) Uani 1 1 d G U . . .
H1 H 0.217794 0.547026 0.266212 0.126 Uiso 1 1 calc R . . . .
C4 C 0.2989(17) 0.583(2) 0.2256(11) 0.107(4) Uani 1 1 d G U . . .
H4 H 0.278009 0.565951 0.193907 0.128 Uiso 1 1 calc R . . . .
C39 C 0.3662(17) 0.621(2) 0.2297(11) 0.107(4) Uani 1 1 d G U . . .
H39 H 0.390373 0.628530 0.200726 0.128 Uiso 1 1 calc R . . . .
C31 C 0.3975(13) 0.647(2) 0.2771(14) 0.105(3) Uani 1 1 d G U . . .
H31 H 0.442524 0.672185 0.279850 0.126 Uiso 1 1 calc R . . . .
C2 C 0.0863(19) 0.8957(18) 0.6002(14) 0.111(3) Uani 1 1 d D U . . .
C01Y C 0.0524(13) 0.973(2) 0.5953(14) 0.111(3) Uani 1 1 d G U . . .
H01Y H 0.004277 0.977824 0.601077 0.133 Uiso 1 1 calc R . . . .
C3 C 0.0904(18) 1.0429(17) 0.5818(14) 0.112(4) Uani 1 1 d G U . . .
H3 H 0.067700 1.094593 0.578568 0.134 Uiso 1 1 calc R . . . .
C37 C 0.1623(18) 1.0356(18) 0.5733(14) 0.112(4) Uani 1 1 d G U . . .
H37 H 0.187716 1.082390 0.564241 0.135 Uiso 1 1 calc R . . . .
C6 C 0.1962(13) 0.958(2) 0.5782(13) 0.112(4) Uani 1 1 d G U . . .
H6 H 0.244308 0.953420 0.572422 0.134 Uiso 1 1 calc R . . . .
C28 C 0.1582(19) 0.8883(17) 0.5917(14) 0.111(3) Uani 1 1 d G U . . .
H28 H 0.180886 0.836650 0.594930 0.133 Uiso 1 1 calc R . . . .
C20 C 0.1378(16) 0.6831(19) 0.4771(15) 0.109(3) Uani 1 1 d D U . . .
C00W C 0.1128(18) 0.692(2) 0.5250(12) 0.110(3) Uani 1 1 d G U . . .
H00W H 0.125958 0.653162 0.550565 0.132 Uiso 1 1 calc R . . . .
C028 C 0.0681(19) 0.758(2) 0.5345(10) 0.110(3) Uani 1 1 d DG U . . .
C029 C 0.0484(16) 0.8159(19) 0.4962(14) 0.110(3) Uani 1 1 d G U . . .
H029 H 0.018450 0.860381 0.502596 0.132 Uiso 1 1 calc R . . . .
C02M C 0.0734(18) 0.807(2) 0.4484(11) 0.110(4) Uani 1 1 d G U . . .
H02M H 0.060245 0.845922 0.422770 0.132 Uiso 1 1 calc R . . . .
C013 C 0.1181(19) 0.741(2) 0.4388(10) 0.109(3) Uani 1 1 d G U . . .
C23 C 0.221(2) 0.558(2) 0.453(2) 0.109(4) Uani 1 1 d D U . . .
C38 C 0.187(2) 0.615(2) 0.466(2) 0.109(3) Uani 1 1 d D U . . .

loop_
_atom_site_aniso_label
_atom_site_aniso_U_11
_atom_site_aniso_U_22
_atom_site_aniso_U_33
_atom_site_aniso_U_23
_atom_site_aniso_U_13
_atom_site_aniso_U_12
Au01 0.0615(9) 0.0526(9) 0.0534(8) -0.0007(7) 0.0055(6) -0.0131(7)
Au02 0.0576(8) 0.0539(9) 0.0641(9) 0.0057(8) 0.0072(7) -0.0123(7)
Au03 0.0634(9) 0.0582(9) 0.0583(9) 0.0055(8) 0.0030(7) -0.0099(8)
Au04 0.0568(9) 0.0868(13) 0.0813(12) -0.0069(10) 0.0109(8) -0.0140(9)
P005 0.039(5) 0.078(7) 0.077(7) -0.019(5) 0.007(4) -0.010(5)
P006 0.049(5) 0.048(5) 0.079(7) 0.022(5) -0.014(4) 0.000(4)
P007 0.062(6) 0.079(7) 0.068(6) 0.000(5) 0.019(5) -0.031(5)
P008 0.042(5) 0.100(9) 0.085(8) -0.011(7) -0.006(5) -0.003(5)
C00D 0.085(6) 0.098(7) 0.120(7) -0.006(6) 0.013(6) -0.009(6)
C00F 0.084(7) 0.097(8) 0.120(8) -0.006(7) 0.014(7) -0.009(7)
C01T 0.085(7) 0.097(8) 0.120(8) -0.005(8) 0.013(7) -0.008(7)
C01U 0.086(7) 0.098(8) 0.121(8) -0.006(8) 0.014(7) -0.008(7)
C017 0.084(7) 0.097(8) 0.120(8) -0.007(8) 0.014(7) -0.008(7)
C00R 0.085(6) 0.099(7) 0.120(7) -0.006(7) 0.013(6) -0.009(6)
C00E 0.087(7) 0.099(7) 0.118(7) 0.009(7) 0.014(6) -0.015(6)
C00I 0.085(7) 0.099(7) 0.119(8) -0.005(7) 0.013(7) -0.009(7)
C00K 0.082(6) 0.096(7) 0.123(7) 0.006(6) 0.014(6) -0.014(6)
C018 0.082(6) 0.097(7) 0.124(7) 0.006(6) 0.014(6) -0.014(6)
C02B 0.083(7) 0.097(8) 0.125(8) 0.005(7) 0.014(7) -0.013(7)
C00N 0.082(7) 0.097(8) 0.124(8) 0.005(7) 0.014(7) -0.013(7)
C01O 0.082(7) 0.097(8) 0.125(8) 0.005(7) 0.014(7) -0.013(7)
C7 0.085(6) 0.099(7) 0.125(7) 0.003(6) 0.014(6) -0.013(6)
C00L 0.096(6) 0.103(6) 0.120(7) 0.005(6) 0.014(6) -0.012(6)
C00P 0.100(6) 0.105(6) 0.121(7) 0.001(6) 0.016(6) -0.012(6)
C021 0.100(6) 0.104(7) 0.121(7) 0.002(6) 0.015(6) -0.011(6)
C25 0.100(7) 0.104(7) 0.122(8) 0.003(7) 0.015(7) -0.011(7)
C02J 0.100(7) 0.104(7) 0.122(8) 0.004(7) 0.015(7) -0.011(7)
C26 0.097(6) 0.104(7) 0.122(7) 0.004(6) 0.015(6) -0.012(6)
C00S 0.104(6) 0.108(7) 0.120(7) -0.003(6) 0.017(6) -0.013(6)
C00T 0.084(6) 0.097(7) 0.122(7) 0.007(6) 0.015(6) -0.014(6)
C00V 0.087(7) 0.099(7) 0.117(8) -0.003(7) 0.012(7) -0.008(7)
C00Y 0.085(6) 0.101(7) 0.122(7) -0.007(7) 0.013(6) -0.010(6)
C5 0.086(7) 0.102(7) 0.125(8) -0.006(7) 0.013(7) -0.011(7)
C01Z 0.087(7) 0.103(7) 0.125(8) -0.006(7) 0.013(7) -0.011(7)
C43 0.086(7) 0.103(8) 0.125(8) -0.007(7) 0.014(7) -0.011(7)
C49 0.087(7) 0.104(8) 0.126(8) -0.006(7) 0.013(7) -0.011(7)
C48 0.086(7) 0.102(7) 0.123(8) -0.007(7) 0.013(6) -0.010(6)
C00Z 0.089(6) 0.100(6) 0.120(7) 0.008(6) 0.014(6) -0.014(6)
C011 0.087(6) 0.100(7) 0.118(7) -0.003(6) 0.011(6) -0.008(6)
C015 0.083(6) 0.096(7) 0.123(7) 0.007(6) 0.014(6) -0.015(6)
C00X 0.083(7) 0.095(7) 0.124(8) 0.007(7) 0.014(7) -0.014(7)
C32 0.084(7) 0.096(8) 0.124(8) 0.007(7) 0.013(7) -0.014(7)
C02C 0.084(7) 0.095(8) 0.125(8) 0.008(7) 0.014(7) -0.015(7)
C01J 0.084(7) 0.095(8) 0.124(8) 0.008(8) 0.013(7) -0.014(7)
C01P 0.084(6) 0.096(7) 0.123(7) 0.007(6) 0.014(6) -0.014(6)
C01C 0.088(7) 0.101(7) 0.117(8) -0.001(7) 0.009(6) -0.007(6)
C00M 0.087(8) 0.100(8) 0.117(9) -0.002(8) 0.008(8) -0.005(8)
C01A 0.088(8) 0.100(8) 0.118(9) -0.002(8) 0.008(8) -0.005(8)
C02H 0.088(8) 0.099(8) 0.118(9) -0.002(8) 0.008(8) -0.007(8)
C022 0.088(8) 0.100(8) 0.118(9) -0.002(8) 0.008(8) -0.006(8)
C016 0.088(7) 0.100(8) 0.117(8) -0.002(7) 0.009(7) -0.007(7)
N01D 0.106(8) 0.109(9) 0.121(9) -0.002(8) 0.016(8) -0.010(8)
C01H 0.105(6) 0.108(7) 0.120(7) -0.003(6) 0.017(6) -0.014(6)
C01M 0.103(6) 0.108(7) 0.120(7) -0.003(6) 0.017(6) -0.013(6)
C02G 0.104(7) 0.108(7) 0.120(7) -0.003(7) 0.017(6) -0.013(6)
C01B 0.104(7) 0.108(8) 0.119(8) -0.003(7) 0.017(7) -0.013(7)
C01K 0.104(8) 0.108(8) 0.120(8) -0.003(7) 0.017(7) -0.013(7)
C027 0.104(7) 0.109(8) 0.120(8) -0.003(7) 0.017(7) -0.012(7)
C01I 0.104(7) 0.108(7) 0.120(7) -0.003(6) 0.017(6) -0.013(6)
C01X 0.105(7) 0.108(7) 0.120(7) -0.003(6) 0.017(6) -0.014(6)
C01R 0.105(7) 0.108(7) 0.120(7) -0.003(6) 0.017(6) -0.014(6)
C27 0.105(7) 0.109(8) 0.120(8) -0.004(7) 0.017(7) -0.014(7)
C02K 0.106(8) 0.110(8) 0.120(8) -0.003(7) 0.017(7) -0.014(7)
C34 0.106(7) 0.109(8) 0.120(8) -0.003(7) 0.017(7) -0.014(7)
C01S 0.105(7) 0.109(7) 0.120(7) -0.003(7) 0.016(6) -0.014(6)
C024 0.089(6) 0.103(7) 0.117(7) 0.000(6) 0.010(6) -0.009(6)
C01F 0.089(7) 0.103(7) 0.117(7) -0.001(7) 0.010(6) -0.008(6)
C02N 0.091(7) 0.105(8) 0.117(8) 0.000(7) 0.010(7) -0.009(7)
C33 0.091(7) 0.105(8) 0.117(8) 0.000(7) 0.009(7) -0.008(7)
C026 0.091(7) 0.105(7) 0.118(8) 0.001(7) 0.009(7) -0.009(7)
C020 0.091(7) 0.104(7) 0.116(7) 0.001(7) 0.010(6) -0.008(6)
C18 0.093(6) 0.103(6) 0.119(7) 0.007(6) 0.012(6) -0.013(6)
C24 0.094(7) 0.104(7) 0.118(7) 0.008(7) 0.011(6) -0.013(6)
C1 0.093(6) 0.105(6) 0.118(7) 0.005(6) 0.010(6) -0.012(6)
C4 0.095(7) 0.106(7) 0.118(8) 0.007(7) 0.009(7) -0.013(7)
C39 0.095(7) 0.107(7) 0.119(8) 0.007(7) 0.010(7) -0.013(7)
C31 0.092(6) 0.104(7) 0.118(7) 0.007(6) 0.011(6) -0.014(6)
C2 0.105(6) 0.108(7) 0.120(7) -0.003(6) 0.017(6) -0.014(6)
C01Y 0.106(7) 0.108(7) 0.121(7) -0.003(6) 0.016(6) -0.013(6)
C3 0.107(7) 0.109(8) 0.121(8) -0.003(7) 0.015(7) -0.014(7)
C37 0.107(8) 0.109(8) 0.121(8) -0.002(7) 0.016(7) -0.014(7)
C6 0.106(7) 0.109(8) 0.121(8) -0.003(7) 0.017(7) -0.014(7)
C28 0.105(6) 0.108(7) 0.121(7) -0.003(6) 0.017(6) -0.014(6)
C20 0.103(6) 0.106(7) 0.120(7) -0.001(6) 0.017(6) -0.012(6)
C00W 0.103(6) 0.107(7) 0.120(7) -0.002(6) 0.017(6) -0.013(6)
C028 0.104(6) 0.107(7) 0.120(7) -0.002(6) 0.017(6) -0.013(6)
C029 0.104(6) 0.107(7) 0.120(7) -0.002(6) 0.017(6) -0.013(6)
C02M 0.104(7) 0.107(7) 0.120(7) -0.001(7) 0.017(6) -0.012(6)
C013 0.103(6) 0.106(7) 0.120(7) 0.000(6) 0.017(6) -0.012(6)
C23 0.102(7) 0.106(7) 0.119(7) 0.000(7) 0.017(7) -0.012(7)
C38 0.102(7) 0.106(7) 0.119(7) -0.001(6) 0.017(6) -0.013(6)

loop_
_atom_type_symbol
_atom_type_description
_atom_type_scat_dispersion_real
_atom_type_scat_dispersion_imag
_atom_type_scat_source
C C 0.0181 0.0091 'International Tables Vol C Tables 4.2.6.8 and 6.1.1.4'
H H 0.0000 0.0000 'International Tables Vol C Tables 4.2.6.8 and 6.1.1.4'
Au Au -4.4197 7.2980 'International Tables Vol C Tables 4.2.6.8 and 6.1.1.4'
N N 0.0311 0.0180 'International Tables Vol C Tables 4.2.6.8 and 6.1.1.4'
P P 0.2955 0.4335 'International Tables Vol C Tables 4.2.6.8 and 6.1.1.4'

loop_
_geom_angle_atom_site_label_1
_geom_angle_atom_site_label_2
_geom_angle_atom_site_label_3
_geom_angle
_geom_angle_site_symmetry_1
_geom_angle_site_symmetry_3
_geom_angle_publ_flag
Au01 Au01 Au02 62.58(7) 3_666 . ?
Au01 Au01 Au02 62.55(7) 3_666 3_666 ?
Au01 Au01 Au03 62.41(7) 3_666 . ?
Au01 Au01 Au03 61.72(7) 3_666 3_666 ?
Au02 Au01 Au02 125.13(6) . 3_666 ?
Au03 Au01 Au02 55.50(5) . 3_666 ?
Au03 Au01 Au02 98.03(6) . . ?
Au03 Au01 Au02 55.32(5) 3_666 . ?
Au03 Au01 Au02 97.60(6) 3_666 3_666 ?
Au03 Au01 Au03 124.13(6) . 3_666 ?
P005 Au01 Au01 177.5(3) . 3_666 ?
P005 Au01 Au02 117.6(2) . . ?
P005 Au01 Au02 117.2(2) . 3_666 ?
P005 Au01 Au03 120.6(3) . 3_666 ?
P005 Au01 Au03 115.3(3) . . ?
Au01 Au02 Au01 54.87(6) . 3_666 ?
Au01 Au02 Au04 108.63(7) 3_666 3_666 ?
Au01 Au02 Au04 122.83(7) . 3_666 ?
Au03 Au02 Au01 61.16(6) 3_666 3_666 ?
Au03 Au02 Au01 61.60(5) 3_666 . ?
Au03 Au02 Au04 63.44(6) 3_666 3_666 ?
P007 Au02 Au01 133.2(3) . 3_666 ?
P007 Au02 Au01 121.7(3) . . ?
P007 Au02 Au03 165.4(3) . 3_666 ?
P007 Au02 Au04 108.0(3) . 3_666 ?
Au01 Au03 Au01 55.87(6) . 3_666 ?
Au01 Au03 Au04 111.57(7) . . ?
Au01 Au03 Au04 126.05(7) 3_666 . ?
Au02 Au03 Au01 63.07(6) 3_666 3_666 ?
Au02 Au03 Au01 63.34(6) 3_666 . ?
Au02 Au03 Au04 65.35(6) 3_666 . ?
P006 Au03 Au01 120.0(2) . . ?
P006 Au03 Au01 120.1(2) . 3_666 ?
P006 Au03 Au02 176.2(2) . 3_666 ?
P006 Au03 Au04 111.0(2) . . ?
Au03 Au04 Au02 51.21(5) . 3_666 ?
P008 Au04 Au02 101.2(3) . 3_666 ?
P008 Au04 Au03 112.1(3) . . ?
C23 Au04 Au02 94.4(16) . 3_666 ?
C23 Au04 Au03 80.0(15) . . ?
C23 Au04 P008 164.1(16) . . ?
C00D P005 Au01 112.0(12) . . ?
C00I P005 Au01 114.6(16) . . ?
C00I P005 C00D 108(2) . . ?
C00I P005 C00Y 99.7(18) . . ?
C00Y P005 Au01 118.6(12) . . ?
C00Y P005 C00D 103.0(16) . . ?
C00L P006 Au03 113.5(13) . . ?
C00Z P006 Au03 110.9(16) . . ?
C00Z P006 C00L 104.9(18) . . ?
C00Z P006 C18 107(2) . . ?
C18 P006 Au03 113.5(12) . . ?
C18 P006 C00L 106.8(16) . . ?
C00K P007 Au02 115.1(12) . . ?
C00T P007 Au02 110.1(15) . . ?
C00T P007 C00K 103.4(18) . . ?
C00T P007 C015 108(2) . . ?
C015 P007 Au02 118.1(12) . . ?
C015 P007 C00K 100.9(15) . . ?
C011 P008 Au04 115.5(17) . . ?
C011 P008 C01C 107.2(18) . . ?
C011 P008 C024 105(2) . . ?
C01C P008 Au04 113.5(13) . . ?
C024 P008 Au04 110.8(13) . . ?
C024 P008 C01C 103.6(16) . . ?
C00F C00D P005 119(2) . . ?
C00F C00D C00R 120.0 . . ?
C00R C00D P005 121(2) . . ?
C00D C00F H00F 120.0 . . ?
C01T C00F C00D 120.0 . . ?
C01T C00F H00F 120.0 . . ?
C00F C01T H01T 120.0 . . ?
C00F C01T C01U 120.0 . . ?
C01U C01T H01T 120.0 . . ?
C01T C01U H01U 120.0 . . ?
C01T C01U C017 120.0 . . ?
C017 C01U H01U 120.0 . . ?
C01U C017 H017 120.0 . . ?
C00R C017 C01U 120.0 . . ?
C00R C017 H017 120.0 . . ?
C00D C00R H00R 120.0 . . ?
C017 C00R C00D 120.0 . . ?
C017 C00R H00R 120.0 . . ?
H00A C00E H00B 107.7 . . ?
C00T C00E H00A 108.8 . . ?
C00T C00E H00B 108.8 . . ?
C00Z C00E H00A 108.8 . . ?
C00Z C00E H00B 108.8 . . ?
C00Z C00E C00T 114(4) . . ?
P005 C00I H00C 108.3 . . ?
P005 C00I H00D 108.3 . . ?
H00C C00I H00D 107.4 . . ?
C00V C00I P005 116(4) . . ?
C00V C00I H00C 108.3 . . ?
C00V C00I H00D 108.3 . . ?
C018 C00K P007 121.6(19) . . ?
C018 C00K C7 120.0 . . ?
C7 C00K P007 118.4(19) . . ?
C00K C018 H018 120.0 . . ?
C02B C018 C00K 120.0 . . ?
C02B C018 H018 120.0 . . ?
C018 C02B H02B 120.0 . . ?
C00N C02B C018 120.0 . . ?
C00N C02B H02B 120.0 . . ?
C02B C00N H00N 120.0 . . ?
C02B C00N C01O 120.0 . . ?
C01O C00N H00N 120.0 . . ?
C00N C01O H01O 120.0 . . ?
C00N C01O C7 120.0 . . ?
C7 C01O H01O 120.0 . . ?
C00K C7 H7 120.0 . . ?
C01O C7 C00K 120.0 . . ?
C01O C7 H7 120.0 . . ?
C00P C00L P006 118(2) . . ?
C00P C00L C26 120.0 . . ?
C26 C00L P006 122(2) . . ?
C00L C00P H00P 120.0 . . ?
C00L C00P C021 120.0 . . ?
C021 C00P H00P 120.0 . . ?
C00P C021 H021 120.0 . . ?
C00P C021 C25 120.0 . . ?
C25 C021 H021 120.0 . . ?
C021 C25 H25 120.0 . . ?
C02J C25 C021 120.0 . . ?
C02J C25 H25 120.0 . . ?
C25 C02J H02J 120.0 . . ?
C26 C02J C25 120.0 . . ?
C26 C02J H02J 120.0 . . ?
C00L C26 H26 120.0 . . ?
C02J C26 C00L 120.0 . . ?
C02J C26 H26 120.0 . . ?
C01H C00S C01M 122(2) . . ?
C01H C00S C028 119(2) . . ?
C01M C00S C028 119(3) . . ?
P007 C00T H00E 108.3 . . ?
P007 C00T H00G 108.3 . . ?
C00E C00T P007 116(4) . . ?
C00E C00T H00E 108.3 . . ?
C00E C00T H00G 108.3 . . ?
H00E C00T H00G 107.4 . . ?
C00I C00V H00H 108.9 . . ?
C00I C00V H00I 108.9 . . ?
C00I C00V C011 113(4) . . ?
H00H C00V H00I 107.8 . . ?
C011 C00V H00H 108.9 . . ?
C011 C00V H00I 108.9 . . ?
C5 C00Y P005 119(2) . . ?
C5 C00Y C48 120.0 . . ?
C48 C00Y P005 121(2) . . ?
C00Y C5 H5 120.0 . . ?
C01Z C5 C00Y 120.0 . . ?
C01Z C5 H5 120.0 . . ?
C5 C01Z H01Z 120.0 . . ?
C5 C01Z C43 120.0 . . ?
C43 C01Z H01Z 120.0 . . ?
C01Z C43 H43 120.0 . . ?
C49 C43 C01Z 120.0 . . ?
C49 C43 H43 120.0 . . ?
C43 C49 H49 120.0 . . ?
C43 C49 C48 120.0 . . ?
C48 C49 H49 120.0 . . ?
C00Y C48 H48 120.0 . . ?
C49 C48 C00Y 120.0 . . ?
C49 C48 H48 120.0 . . ?
P006 C00Z H00J 109.0 . . ?
P006 C00Z H00K 109.0 . . ?
C00E C00Z P006 113(3) . . ?
C00E C00Z H00J 109.0 . . ?
C00E C00Z H00K 109.0 . . ?
H00J C00Z H00K 107.8 . . ?
P008 C011 H01A 109.2 . . ?
P008 C011 H01B 109.2 . . ?
C00V C011 P008 112(3) . . ?
C00V C011 H01A 109.2 . . ?
C00V C011 H01B 109.2 . . ?
H01A C011 H01B 107.9 . . ?
C00X C015 P007 117(2) . . ?
C00X C015 C01P 120.0 . . ?
C01P C015 P007 123(2) . . ?
C015 C00X H00X 120.0 . . ?
C015 C00X C32 120.0 . . ?
C32 C00X H00X 120.0 . . ?
C00X C32 H32 120.0 . . ?
C00X C32 C02C 120.0 . . ?
C02C C32 H32 120.0 . . ?
C32 C02C H02C 120.0 . . ?
C01J C02C C32 120.0 . . ?
C01J C02C H02C 120.0 . . ?
C02C C01J H01J 120.0 . . ?
C01P C01J C02C 120.0 . . ?
C01P C01J H01J 120.0 . . ?
C015 C01P H01P 120.0 . . ?
C01J C01P C015 120.0 . . ?
C01J C01P H01P 120.0 . . ?
C00M C01C P008 121(2) . . ?
C00M C01C C016 120.0 . . ?
C016 C01C P008 119(2) . . ?
C01C C00M H00M 120.0 . . ?
C01C C00M C01A 120.0 . . ?
C01A C00M H00M 120.0 . . ?
C00M C01A H01C 120.0 . . ?
C02H C01A C00M 120.0 . . ?
C02H C01A H01C 120.0 . . ?
C01A C02H H02H 120.0 . . ?
C01A C02H C022 120.0 . . ?
C022 C02H H02H 120.0 . . ?
C02H C022 H022 120.0 . . ?
C016 C022 C02H 120.0 . . ?
C016 C022 H022 120.0 . . ?
C01C C016 H016 120.0 . . ?
C022 C016 C01C 120.0 . . ?
C022 C016 H016 120.0 . . ?
H01D N01D H01E 105.3 . . ?
C013 N01D H01D 109.7 . . ?
C013 N01D H01E 116.2 . . ?
C00S C01H C01X 123(2) . . ?
C00S C01H C2 120(2) . . ?
C01X C01H C2 117(3) . . ?
C02G C01M C00S 116(3) . . ?
C02G C01M C01I 120.0 . . ?
C01I C01M C00S 123(3) . . ?
C01M C02G H02G 120.0 . . ?
C01B C02G C01M 120.0 . . ?
C01B C02G H02G 120.0 . . ?
C02G C01B H01F 120.0 . . ?
C02G C01B C01K 120.0 . . ?
C01K C01B H01F 120.0 . . ?
C01B C01K H01K 120.0 . . ?
C01B C01K C027 120.0 . . ?
C027 C01K H01K 120.0 . . ?
C01K C027 H027 120.0 . . ?
C01I C027 C01K 120.0 . . ?
C01I C027 H027 120.0 . . ?
C01M C01I H01I 120.0 . . ?
C027 C01I C01M 120.0 . . ?
C027 C01I H01I 120.0 . . ?
C01R C01X C01H 121(3) . . ?
C01R C01X C01S 120.0 . . ?
C01S C01X C01H 119(3) . . ?
C01X C01R H01R 120.0 . . ?
C01X C01R C27 120.0 . . ?
C27 C01R H01R 120.0 . . ?
C01R C27 H27 120.0 . . ?
C02K C27 C01R 120.0 . . ?
C02K C27 H27 120.0 . . ?
C27 C02K H02K 120.0 . . ?
C34 C02K C27 120.0 . . ?
C34 C02K H02K 120.0 . . ?
C02K C34 H34 120.0 . . ?
C02K C34 C01S 120.0 . . ?
C01S C34 H34 120.0 . . ?
C01X C01S H01S 120.0 . . ?
C34 C01S C01X 120.0 . . ?
C34 C01S H01S 120.0 . . ?
C01F C024 P008 123(2) . . ?
C01F C024 C020 120.0 . . ?
C020 C024 P008 117(2) . . ?
C024 C01F H01G 120.0 . . ?
C024 C01F C02N 120.0 . . ?
C02N C01F H01G 120.0 . . ?
C01F C02N H02N 120.0 . . ?
C01F C02N C33 120.0 . . ?
C33 C02N H02N 120.0 . . ?
C02N C33 H33 120.0 . . ?
C026 C33 C02N 120.0 . . ?
C026 C33 H33 120.0 . . ?
C33 C026 H026 120.0 . . ?
C33 C026 C020 120.0 . . ?
C020 C026 H026 120.0 . . ?
C024 C020 H020 120.0 . . ?
C026 C020 C024 120.0 . . ?
C026 C020 H020 120.0 . . ?
C24 C18 P006 118(2) . . ?
C24 C18 C31 120.0 . . ?
C31 C18 P006 122(2) . . ?
C18 C24 H24 120.0 . . ?
C18 C24 C1 120.0 . . ?
C1 C24 H24 120.0 . . ?
C24 C1 H1 120.0 . . ?
C4 C1 C24 120.0 . . ?
C4 C1 H1 120.0 . . ?
C1 C4 H4 120.0 . . ?
C39 C4 C1 120.0 . . ?
C39 C4 H4 120.0 . . ?
C4 C39 H39 120.0 . . ?
C4 C39 C31 120.0 . . ?
C31 C39 H39 120.0 . . ?
C18 C31 H31 120.0 . . ?
C39 C31 C18 120.0 . . ?
C39 C31 H31 120.0 . . ?
C01Y C2 C01H 122(3) . . ?
C01Y C2 C28 120.0 . . ?
C28 C2 C01H 118(3) . . ?
C2 C01Y H01Y 120.0 . . ?
C2 C01Y C3 120.0 . . ?
C3 C01Y H01Y 120.0 . . ?
C01Y C3 H3 120.0 . . ?
C01Y C3 C37 120.0 . . ?
C37 C3 H3 120.0 . . ?
C3 C37 H37 120.0 . . ?
C6 C37 C3 120.0 . . ?
C6 C37 H37 120.0 . . ?
C37 C6 H6 120.0 . . ?
C28 C6 C37 120.0 . . ?
C28 C6 H6 120.0 . . ?
C2 C28 H28 120.0 . . ?
C6 C28 C2 120.0 . . ?
C6 C28 H28 120.0 . . ?
C00W C20 C013 120.0 . . ?
C00W C20 C38 121(4) . . ?
C013 C20 C38 119(4) . . ?
C20 C00W H00W 120.0 . . ?
C20 C00W C028 120.0 . . ?
C028 C00W H00W 120.0 . . ?
C00W C028 C00S 112(3) . . ?
C029 C028 C00S 128(3) . . ?
C029 C028 C00W 120.0 . . ?
C028 C029 H029 120.0 . . ?
C02M C029 C028 120.0 . . ?
C02M C029 H029 120.0 . . ?
C029 C02M H02M 120.0 . . ?
C029 C02M C013 120.0 . . ?
C013 C02M H02M 120.0 . . ?
C20 C013 N01D 122(3) . . ?
C02M C013 N01D 118(3) . . ?
C02M C013 C20 120.0 . . ?
C38 C23 Au04 167(5) . . ?
C23 C38 C20 173(6) . . ?

loop_
_geom_bond_atom_site_label_1
_geom_bond_atom_site_label_2
_geom_bond_distance
_geom_bond_site_symmetry_2
_geom_bond_publ_flag
Au01 Au01 2.635(3) 3_666 ?
Au01 Au02 2.860(2) . ?
Au01 Au02 2.860(2) 3_666 ?
Au01 Au03 2.822(2) 3_666 ?
Au01 Au03 2.803(2) . ?
Au01 P005 2.316(10) . ?
Au02 Au03 2.638(2) 3_666 ?
Au02 Au04 3.076(2) 3_666 ?
Au02 P007 2.304(10) . ?
Au03 Au04 3.027(2) . ?
Au03 P006 2.328(9) . ?
Au04 P008 2.271(12) . ?
Au04 C23 1.96(3) . ?
P005 C00D 1.84(3) . ?
P005 C00I 1.80(5) . ?
P005 C00Y 1.82(2) . ?
P006 C00L 1.84(3) . ?
P006 C00Z 1.82(5) . ?
P006 C18 1.83(3) . ?
P007 C00K 1.85(2) . ?
P007 C00T 1.78(5) . ?
P007 C015 1.83(3) . ?
P008 C011 1.79(5) . ?
P008 C01C 1.85(3) . ?
P008 C024 1.83(3) . ?
C00D C00F 1.3900 . ?
C00D C00R 1.3900 . ?
C00F H00F 0.9300 . ?
C00F C01T 1.3900 . ?
C01T H01T 0.9300 . ?
C01T C01U 1.3900 . ?
C01U H01U 0.9300 . ?
C01U C017 1.3900 . ?
C017 H017 0.9300 . ?
C017 C00R 1.3900 . ?
C00R H00R 0.9300 . ?
C00E H00A 0.9700 . ?
C00E H00B 0.9700 . ?
C00E C00T 1.541(10) . ?
C00E C00Z 1.538(10) . ?
C00I H00C 0.9700 . ?
C00I H00D 0.9700 . ?
C00I C00V 1.540(10) . ?
C00K C018 1.3900 . ?
C00K C7 1.3900 . ?
C018 H018 0.9300 . ?
C018 C02B 1.3900 . ?
C02B H02B 0.9300 . ?
C02B C00N 1.3900 . ?
C00N H00N 0.9300 . ?
C00N C01O 1.3900 . ?
C01O H01O 0.9300 . ?
C01O C7 1.3900 . ?
C7 H7 0.9300 . ?
C00L C00P 1.3900 . ?
C00L C26 1.3900 . ?
C00P H00P 0.9300 . ?
C00P C021 1.3900 . ?
C021 H021 0.9300 . ?
C021 C25 1.3900 . ?
C25 H25 0.9300 . ?
C25 C02J 1.3900 . ?
C02J H02J 0.9300 . ?
C02J C26 1.3900 . ?
C26 H26 0.9300 . ?
C00S C01H 1.342(10) . ?
C00S C01M 1.474(10) . ?
C00S C028 1.476(10) . ?
C00T H00E 0.9700 . ?
C00T H00G 0.9700 . ?
C00V H00H 0.9700 . ?
C00V H00I 0.9700 . ?
C00V C011 1.540(10) . ?
C00Y C5 1.3900 . ?
C00Y C48 1.3900 . ?
C5 H5 0.9300 . ?
C5 C01Z 1.3900 . ?
C01Z H01Z 0.9300 . ?
C01Z C43 1.3900 . ?
C43 H43 0.9300 . ?
C43 C49 1.3900 . ?
C49 H49 0.9300 . ?
C49 C48 1.3900 . ?
C48 H48 0.9300 . ?
C00Z H00J 0.9700 . ?
C00Z H00K 0.9700 . ?
C011 H01A 0.9700 . ?
C011 H01B 0.9700 . ?
C015 C00X 1.3900 . ?
C015 C01P 1.3900 . ?
C00X H00X 0.9300 . ?
C00X C32 1.3900 . ?
C32 H32 0.9300 . ?
C32 C02C 1.3900 . ?
C02C H02C 0.9300 . ?
C02C C01J 1.3900 . ?
C01J H01J 0.9300 . ?
C01J C01P 1.3900 . ?
C01P H01P 0.9300 . ?
C01C C00M 1.3900 . ?
C01C C016 1.3900 . ?
C00M H00M 0.9300 . ?
C00M C01A 1.3900 . ?
C01A H01C 0.9300 . ?
C01A C02H 1.3900 . ?
C02H H02H 0.9300 . ?
C02H C022 1.3900 . ?
C022 H022 0.9300 . ?
C022 C016 1.3900 . ?
C016 H016 0.9300 . ?
N01D H01D 0.8928 . ?
N01D H01E 0.9057 . ?
N01D C013 1.40(5) . ?
C01H C01X 1.473(10) . ?
C01H C2 1.475(10) . ?
C01M C02G 1.3900 . ?
C01M C01I 1.3900 . ?
C02G H02G 0.9300 . ?
C02G C01B 1.3900 . ?
C01B H01F 0.9300 . ?
C01B C01K 1.3900 . ?
C01K H01K 0.9300 . ?
C01K C027 1.3900 . ?
C027 H027 0.9300 . ?
C027 C01I 1.3900 . ?
C01I H01I 0.9300 . ?
C01X C01R 1.3900 . ?
C01X C01S 1.3900 . ?
C01R H01R 0.9300 . ?
C01R C27 1.3900 . ?
C27 H27 0.9300 . ?
C27 C02K 1.3900 . ?
C02K H02K 0.9300 . ?
C02K C34 1.3900 . ?
C34 H34 0.9300 . ?
C34 C01S 1.3900 . ?
C01S H01S 0.9300 . ?
C024 C01F 1.3900 . ?
C024 C020 1.3900 . ?
C01F H01G 0.9300 . ?
C01F C02N 1.3900 . ?
C02N H02N 0.9300 . ?
C02N C33 1.3900 . ?
C33 H33 0.9300 . ?
C33 C026 1.3900 . ?
C026 H026 0.9300 . ?
C026 C020 1.3900 . ?
C020 H020 0.9300 . ?
C18 C24 1.3900 . ?
C18 C31 1.3900 . ?
C24 H24 0.9300 . ?
C24 C1 1.3900 . ?
C1 H1 0.9300 . ?
C1 C4 1.3900 . ?
C4 H4 0.9300 . ?
C4 C39 1.3900 . ?
C39 H39 0.9300 . ?
C39 C31 1.3900 . ?
C31 H31 0.9300 . ?
C2 C01Y 1.3900 . ?
C2 C28 1.3900 . ?
C01Y H01Y 0.9300 . ?
C01Y C3 1.3900 . ?
C3 H3 0.9300 . ?
C3 C37 1.3900 . ?
C37 H37 0.9300 . ?
C37 C6 1.3900 . ?
C6 H6 0.9300 . ?
C6 C28 1.3900 . ?
C28 H28 0.9300 . ?
C20 C00W 1.3900 . ?
C20 C013 1.3900 . ?
C20 C38 1.462(10) . ?
C00W H00W 0.9300 . ?
C00W C028 1.3900 . ?
C028 C029 1.3900 . ?
C029 H029 0.9300 . ?
C029 C02M 1.3900 . ?
C02M H02M 0.9300 . ?
C02M C013 1.3900 . ?
C23 C38 1.200(10) . ?

loop_
_geom_torsion_atom_site_label_1
_geom_torsion_atom_site_label_2
_geom_torsion_atom_site_label_3
_geom_torsion_atom_site_label_4
_geom_torsion
_geom_torsion_site_symmetry_1
_geom_torsion_site_symmetry_2
_geom_torsion_site_symmetry_3
_geom_torsion_site_symmetry_4
_geom_torsion_publ_flag
Au01 P005 C00D C00F -25.7(18) . . . . ?
Au01 P005 C00D C00R 155.2(13) . . . . ?
Au01 P005 C00I C00V -44(4) . . . . ?
Au01 P005 C00Y C5 9(2) . . . . ?
Au01 P005 C00Y C48 -172.5(15) . . . . ?
Au02 P007 C00K C018 -157.8(15) . . . . ?
Au02 P007 C00K C7 23(2) . . . . ?
Au02 P007 C00T C00E 45(4) . . . . ?
Au02 P007 C015 C00X 38.9(18) . . . . ?
Au02 P007 C015 C01P -146.5(14) . . . . ?
Au03 P006 C00L C00P -10(2) . . . . ?
Au03 P006 C00L C26 169.2(15) . . . . ?
Au03 P006 C00Z C00E 54(4) . . . . ?
Au03 P006 C18 C24 47(2) . . . . ?
Au03 P006 C18 C31 -128.6(17) . . . . ?
Au04 P008 C011 C00V -51(4) . . . . ?
Au04 P008 C01C C00M 7(2) . . . . ?
Au04 P008 C01C C016 -173.9(13) . . . . ?
Au04 P008 C024 C01F 143.1(16) . . . . ?
Au04 P008 C024 C020 -37.0(19) . . . . ?
P005 C00D C00F C01T -179(2) . . . . ?
P005 C00D C00R C017 179(2) . . . . ?
P005 C00I C00V C011 -66(5) . . . . ?
P005 C00Y C5 C01Z 179(3) . . . . ?
P005 C00Y C48 C49 -179(3) . . . . ?
P006 C00L C00P C021 179(2) . . . . ?
P006 C00L C26 C02J -179(3) . . . . ?
P006 C18 C24 C1 -175(3) . . . . ?
P006 C18 C31 C39 175(3) . . . . ?
P007 C00K C018 C02B -179(3) . . . . ?
P007 C00K C7 C01O 179(3) . . . . ?
P007 C015 C00X C32 175(2) . . . . ?
P007 C015 C01P C01J -174(2) . . . . ?
P008 C01C C00M C01A 179(2) . . . . ?
P008 C01C C016 C022 -179(2) . . . . ?
P008 C024 C01F C02N 180(3) . . . . ?
P008 C024 C020 C026 -180(2) . . . . ?
C00D P005 C00I C00V 81(4) . . . . ?
C00D P005 C00Y C5 -116(2) . . . . ?
C00D P005 C00Y C48 63(2) . . . . ?
C00D C00F C01T C01U 0.0 . . . . ?
C00F C00D C00R C017 0.0 . . . . ?
C00F C01T C01U C017 0.0 . . . . ?
C01T C01U C017 C00R 0.0 . . . . ?
C01U C017 C00R C00D 0.0 . . . . ?
C00R C00D C00F C01T 0.0 . . . . ?
C00I P005 C00D C00F -152.4(19) . . . . ?
C00I P005 C00D C00R 29(2) . . . . ?
C00I P005 C00Y C5 134(2) . . . . ?
C00I P005 C00Y C48 -48(3) . . . . ?
C00I C00V C011 P008 174(4) . . . . ?
C00K P007 C00T C00E 169(3) . . . . ?
C00K P007 C015 C00X -87.4(19) . . . . ?
C00K P007 C015 C01P 87(2) . . . . ?
C00K C018 C02B C00N 0.0 . . . . ?
C018 C00K C7 C01O 0.0 . . . . ?
C018 C02B C00N C01O 0.0 . . . . ?
C02B C00N C01O C7 0.0 . . . . ?
C00N C01O C7 C00K 0.0 . . . . ?
C7 C00K C018 C02B 0.0 . . . . ?
C00L P006 C00Z C00E 176(4) . . . . ?
C00L P006 C18 C24 -79(2) . . . . ?
C00L P006 C18 C31 106(2) . . . . ?
C00L C00P C021 C25 0.0 . . . . ?
C00P C00L C26 C02J 0.0 . . . . ?
C00P C021 C25 C02J 0.0 . . . . ?
C021 C25 C02J C26 0.0 . . . . ?
C25 C02J C26 C00L 0.0 . . . . ?
C26 C00L C00P C021 0.0 . . . . ?
C00S C01H C01X C01R -54(7) . . . . ?
C00S C01H C01X C01S 131(5) . . . . ?
C00S C01H C2 C01Y 121(5) . . . . ?
C00S C01H C2 C28 -62(6) . . . . ?
C00S C01M C02G C01B 170(3) . . . . ?
C00S C01M C01I C027 -169(3) . . . . ?
C00S C028 C029 C02M -175(4) . . . . ?
C00T P007 C00K C018 82(3) . . . . ?
C00T P007 C00K C7 -97(2) . . . . ?
C00T P007 C015 C00X 164.5(18) . . . . ?
C00T P007 C015 C01P -21(2) . . . . ?
C00T C00E C00Z P006 -168(4) . . . . ?
C00Y P005 C00D C00F 102.9(19) . . . . ?
C00Y P005 C00D C00R -76(2) . . . . ?
C00Y P005 C00I C00V -172(3) . . . . ?
C00Y C5 C01Z C43 0.0 . . . . ?
C5 C00Y C48 C49 0.0 . . . . ?
C5 C01Z C43 C49 0.0 . . . . ?
C01Z C43 C49 C48 0.0 . . . . ?
C43 C49 C48 C00Y 0.0 . . . . ?
C48 C00Y C5 C01Z 0.0 . . . . ?
C00Z P006 C00L C00P -131(2) . . . . ?
C00Z P006 C00L C26 48(3) . . . . ?
C00Z P006 C18 C24 169(2) . . . . ?
C00Z P006 C18 C31 -6(3) . . . . ?
C00Z C00E C00T P007 62(6) . . . . ?
C011 P008 C01C C00M 136(2) . . . . ?
C011 P008 C01C C016 -45(3) . . . . ?
C011 P008 C024 C01F 18(3) . . . . ?
C011 P008 C024 C020 -163(2) . . . . ?
C015 P007 C00K C018 -30(2) . . . . ?
C015 P007 C00K C7 151(2) . . . . ?
C015 P007 C00T C00E -85(4) . . . . ?
C015 C00X C32 C02C 0.0 . . . . ?
C00X C015 C01P C01J 0.0 . . . . ?
C00X C32 C02C C01J 0.0 . . . . ?
C32 C02C C01J C01P 0.0 . . . . ?
C02C C01J C01P C015 0.0 . . . . ?
C01P C015 C00X C32 0.0 . . . . ?
C01C P008 C011 C00V -179(4) . . . . ?
C01C P008 C024 C01F -95(2) . . . . ?
C01C P008 C024 C020 85(2) . . . . ?
C01C C00M C01A C02H 0.0 . . . . ?
C00M C01C C016 C022 0.0 . . . . ?
C00M C01A C02H C022 0.0 . . . . ?
C01A C02H C022 C016 0.0 . . . . ?
C02H C022 C016 C01C 0.0 . . . . ?
C016 C01C C00M C01A 0.0 . . . . ?
C01H C00S C01M C02G 142(5) . . . . ?
C01H C00S C01M C01I -49(7) . . . . ?
C01H C00S C028 C00W 130(5) . . . . ?
C01H C00S C028 C029 -55(7) . . . . ?
C01H C01X C01R C27 -175(4) . . . . ?
C01H C01X C01S C34 176(4) . . . . ?
C01H C2 C01Y C3 177(4) . . . . ?
C01H C2 C28 C6 -178(3) . . . . ?
C01M C00S C01H C01X -3(9) . . . . ?
C01M C00S C01H C2 173(4) . . . . ?
C01M C00S C028 C00W -48(5) . . . . ?
C01M C00S C028 C029 127(4) . . . . ?
C01M C02G C01B C01K 0.0 . . . . ?
C02G C01M C01I C027 0.0 . . . . ?
C02G C01B C01K C027 0.0 . . . . ?
C01B C01K C027 C01I 0.0 . . . . ?
C01K C027 C01I C01M 0.0 . . . . ?
C01I C01M C02G C01B 0.0 . . . . ?
C01X C01H C2 C01Y -63(5) . . . . ?
C01X C01H C2 C28 114(4) . . . . ?
C01X C01R C27 C02K 0.0 . . . . ?
C01R C01X C01S C34 0.0 . . . . ?
C01R C27 C02K C34 0.0 . . . . ?
C27 C02K C34 C01S 0.0 . . . . ?
C02K C34 C01S C01X 0.0 . . . . ?
C01S C01X C01R C27 0.0 . . . . ?
C024 P008 C011 C00V 71(4) . . . . ?
C024 P008 C01C C00M -113(2) . . . . ?
C024 P008 C01C C016 66(2) . . . . ?
C024 C01F C02N C33 0.0 . . . . ?
C01F C024 C020 C026 0.0 . . . . ?
C01F C02N C33 C026 0.0 . . . . ?
C02N C33 C026 C020 0.0 . . . . ?
C33 C026 C020 C024 0.0 . . . . ?
C020 C024 C01F C02N 0.0 . . . . ?
C18 P006 C00L C00P 116(2) . . . . ?
C18 P006 C00L C26 -65(2) . . . . ?
C18 P006 C00Z C00E -71(4) . . . . ?
C18 C24 C1 C4 0.0 . . . . ?
C24 C18 C31 C39 0.0 . . . . ?
C24 C1 C4 C39 0.0 . . . . ?
C1 C4 C39 C31 0.0 . . . . ?
C4 C39 C31 C18 0.0 . . . . ?
C31 C18 C24 C1 0.0 . . . . ?
C2 C01H C01X C01R 131(4) . . . . ?
C2 C01H C01X C01S -45(5) . . . . ?
C2 C01Y C3 C37 0.0 . . . . ?
C01Y C2 C28 C6 0.0 . . . . ?
C01Y C3 C37 C6 0.0 . . . . ?
C3 C37 C6 C28 0.0 . . . . ?
C37 C6 C28 C2 0.0 . . . . ?
C28 C2 C01Y C3 0.0 . . . . ?
C20 C00W C028 C00S 176(3) . . . . ?
C20 C00W C028 C029 0.0 . . . . ?
C00W C20 C013 N01D -177(4) . . . . ?
C00W C20 C013 C02M 0.0 . . . . ?
C00W C028 C029 C02M 0.0 . . . . ?
C028 C00S C01H C01X 180(4) . . . . ?
C028 C00S C01H C2 -5(8) . . . . ?
C028 C00S C01M C02G -41(5) . . . . ?
C028 C00S C01M C01I 129(4) . . . . ?
C028 C029 C02M C013 0.0 . . . . ?
C029 C02M C013 N01D 177(4) . . . . ?
C029 C02M C013 C20 0.0 . . . . ?
C013 C20 C00W C028 0.0 . . . . ?
C38 C20 C00W C028 178(4) . . . . ?
C38 C20 C013 N01D 5(4) . . . . ?
C38 C20 C013 C02M -178(4) . . . . ?

loop_
_smtbx_masks_void_nr
_smtbx_masks_void_average_x
_smtbx_masks_void_average_y
_smtbx_masks_void_average_z
_smtbx_masks_void_volume
_smtbx_masks_void_count_electrons
_smtbx_masks_void_content
1 0.500 -0.282 0.250 722.9 175.2 ?
2 -0.500 -0.910 0.750 722.9 175.3 ?
3 0.322 0.674 0.080 19.3 0.0 ?
4 0.322 0.826 0.580 19.3 0.0 ?
5 0.678 0.174 0.420 19.3 0.0 ?
6 0.678 0.326 0.920 19.3 0.0 ?
